data_2006337
loop_
_publ_author_name
'Velichka Velikova'
'Olyana Angelova'
'Rosica Petrova'
'Krasimir Kossev'

_publ_contact_author
;
     Dr Olyana Angelova
     Bulgarian Academy of Sciences
     Central Laboratory of Mineralogy and Crystalography
     Rakovski str. 92
     1000 Sofia
     BULGARIA
;
_publ_section_title
;
 <i>N</i>-(2-Pyridinium)urea Perchlorate
;
_journal_issue 7
_journal_name_full 'Acta Crystallographica Section C'
_journal_page_first 971
_journal_page_last 973
_journal_paper_doi 10.1107/S0108270197003156
_journal_volume 53
_journal_year 1997
_chemical_formula_moiety 'C6 H8 N3 O +, Cl O4 -'
_chemical_formula_structural '(C5 N H5) NH C (N H2) O (Cl O4)'
_chemical_formula_sum 'C6 H8 Cl N3 O5'
_chemical_formula_weight 237.60
_chemical_name_systematic 'N-(2-pyridinium)urea perchlorate'
_space_group_IT_number 14
_symmetry_cell_setting monoclinic
_symmetry_space_group_name_Hall '-P 2yn'
_symmetry_space_group_name_H-M 'P 1 21/n 1'
_atom_type_scat_source 'International Tables for Crystallography (Vol. C)'
_audit_creation_method 'from SDP files using KAPPA (Macicek, 1992. Unpublished)'
_cell_angle_alpha 90
_cell_angle_beta 100.14(2)
_cell_angle_gamma 90
_cell_formula_units_Z 4
_cell_length_a 5.946(2)
_cell_length_b 16.441(4)
_cell_length_c 9.582(2)
_cell_measurement_reflns_used 22
_cell_measurement_temperature 292
_cell_measurement_theta_max 21.08
_cell_measurement_theta_min 19.93
_cell_volume 922.1(4)
_computing_data_collection 'CAD-4 (Enraf-Nonius, 1988)'
_computing_data_reduction 'SDP/PDP (Enraf-Nonius, 1985)'
_computing_molecular_graphics 'ORTEPII (Johnson, 1976)'
_computing_publication_material 'KAPPA (Mac\'i\<cek, 1992)'
_computing_structure_refinement 'SHELXL93 (Sheldrick, 1993)'
_computing_structure_solution 'SHELXS86 (Sheldrick, 1985)'
_diffrn_ambient_temperature 292
_diffrn_measurement_device 'Enraf-Nonius CAD-4 diffractometer'
_diffrn_measurement_method \w/2\q
_diffrn_radiation_monochromator 'graphite (perpendicular mode)'
_diffrn_radiation_source '2kW fine focus Philips tube'
_diffrn_radiation_type 'Mo K\a'
_diffrn_radiation_wavelength 0.71073
_diffrn_reflns_av_R_equivalents 0.025
_diffrn_reflns_limit_h_max 7
_diffrn_reflns_limit_h_min 0
_diffrn_reflns_limit_k_max 21
_diffrn_reflns_limit_k_min -21
_diffrn_reflns_limit_l_max 12
_diffrn_reflns_limit_l_min -12
_diffrn_reflns_number 4848
_diffrn_reflns_reduction_process 'F~obs~ = ( I~raw~/LP )^1/2^, where LP = Lorentz-polarization correction'
_diffrn_reflns_theta_max 28.0
_diffrn_reflns_theta_min 0.0
_diffrn_standards_decay_% 1.4
_diffrn_standards_interval_time 120
_diffrn_standards_number 3
_exptl_absorpt_coefficient_mu 0.42
_exptl_absorpt_correction_type none
_exptl_crystal_colour colourless
_exptl_crystal_density_diffrn 1.712
_exptl_crystal_density_method none
_exptl_crystal_description prismatic
_exptl_crystal_F_000 484
_exptl_crystal_size_max 0.40
_exptl_crystal_size_mid 0.39
_exptl_crystal_size_min 0.26
_refine_diff_density_max 0.225
_refine_diff_density_min -0.248
_refine_ls_extinction_coef 0.017(2)
_refine_ls_extinction_method 'SHELXL93 (Sheldrick, 1993)'
_refine_ls_goodness_of_fit_all 0.948
_refine_ls_goodness_of_fit_obs 1.042
_refine_ls_hydrogen_treatment 'H-atom positional parameters refined'
_refine_ls_matrix_type full
_refine_ls_number_parameters 161
_refine_ls_number_reflns 2026
_refine_ls_number_restraints 0
_refine_ls_restrained_S_all 0.948
_refine_ls_restrained_S_obs 1.042
_refine_ls_R_factor_all 0.0638
_refine_ls_R_factor_obs .0363
_refine_ls_shift/esd_max 0.001
_refine_ls_shift/esd_mean 0.000
_refine_ls_structure_factor_coef Fsqd
_refine_ls_weighting_details 'w = 1/[\s^2^(Fo^2^)+(0.0353P)^2^] where P=(Fo^2^+2Fc^2^)/3'
_refine_ls_weighting_scheme calc
_refine_ls_wR_factor_all 0.0824
_refine_ls_wR_factor_obs .0737
_reflns_number_observed 1392
_reflns_number_total 2025
_reflns_observed_criterion >2\s(I)
_cod_data_source_file sk1081.cif
_cod_data_source_block LRSA0241
_cod_depositor_comments
;
 Changing the _chemical_formula_sum data item value from
 'C6 H7 Cl N3 O5' to 'C6 H8 Cl N3 O5'

 Antanas Vaitkus,
 2017-01-19

 Adding the _atom_site_type_symbol data item.

 Antanas Vaitkus,
 2017-01-19

The following automatic conversions were performed:

'_refine_ls_weighting_scheme' value 'calc w =
1/[\s^2^(Fo^2^)+(0.0353P)^2^] where P=(Fo^2^+2Fc^2^)/3' was changed
to 'calc'. New tag '_refine_ls_weighting_details' was created. The
value of the new tag was set to 'w = 1/[\s^2^(Fo^2^)+(0.0353P)^2^]
where P=(Fo^2^+2Fc^2^)/3'.

Automatic conversion script
Id: cif_fix_values 3143 2015-03-26 13:38:13Z robertas 
;
_cod_original_cell_volume 922.1(8)
_cod_original_sg_symbol_H-M 'P 21/n'
_cod_database_code 2006337

loop_
_symmetry_equiv_pos_as_xyz
+x,+y,+z
1/2+x,1/2-y,1/2+z
-x,-y,-z
1/2-x,1/2+y,1/2-z

loop_
_atom_site_aniso_label
_atom_site_aniso_U_11
_atom_site_aniso_U_22
_atom_site_aniso_U_33
_atom_site_aniso_U_12
_atom_site_aniso_U_13
_atom_site_aniso_U_23
Cl .0392(3) .0250(2) .0508(3) -.0003(2) .0015(2) .0016(2)
O11 .0792(13) .0336(9) .0815(13) .0131(9) .0218(10) -.0024(9)
O12 .0578(11) .0456(10) .0692(12) -.0105(8) -.0112(9) -.0051(8)
O13 .1041(16) .0438(10) .0822(13) -.0096(9) .0502(12) -.0107(10)
O14 .0540(11) .0592(12) .0951(15) -.0147(10) -.0247(10) .0223(10)
O1 .0337(8) .0318(8) .0606(10) -.0117(7) -.0035(7) .0012(6)
C1 .0302(11) .0323(11) .0364(11) -.0030(9) .0027(9) -.0009(9)
C2 .0299(10) .0286(10) .0330(10) .0014(8) .0073(9) -.0010(8)
C3 .0367(12) .0288(10) .0423(12) -.0018(10) .0045(10) -.0050(10)
C4 .0377(13) .0434(13) .0432(13) -.0034(10) .0015(10) -.0129(10)
C5 .0327(12) .0484(13) .0373(12) .0058(10) -.0013(10) -.0017(10)
C6 .0376(12) .0346(12) .0432(13) .0062(10) .0063(10) .0048(10)
N1 .0324(10) .0279(9) .0412(10) -.0021(8) .0021(8) -.0024(7)
N2 .0324(9) .0245(8) .0482(10) -.0029(9) -.0012(8) -.0003(8)
N3 .0383(11) .0366(11) .0523(12) -.0038(9) -.0079(9) .0010(9)

loop_
_atom_site_label
_atom_site_type_symbol
_atom_site_fract_x
_atom_site_fract_y
_atom_site_fract_z
_atom_site_U_iso_or_equiv
_atom_site_thermal_displace_type
_atom_site_refinement_flags
Cl Cl .08102(9) .35132(3) .65718(6) .0391(2) Uani ?
O11 O .1051(3) .42645(10) .5888(2) .0638(5) Uani ?
O12 O -.0529(3) .29663(10) .5599(2) .0602(5) Uani ?
O13 O -.0294(4) .36465(11) .7756(2) .0726(6) Uani ?
O14 O .2993(3) .31530(11) .7035(2) .0740(6) Uani ?
O1 O .2783(2) .01546(9) .5730(2) .0435(4) Uani ?
C1 C .2339(3) .08835(12) .5742(2) .0334(5) Uani ?
C2 C .5984(3) .12384(12) .7240(2) .0303(4) Uani ?
C3 C .7436(4) .18389(13) .7927(2) .0363(5) Uani ?
C4 C .9528(4) .16201(14) .8655(2) .0421(6) Uani ?
C5 C 1.0236(4) .08155(14) .8702(2) .0404(5) Uani ?
C6 C .8790(4) .02434(14) .8029(2) .0386(5) Uani ?
N1 N .6709(3) .04660(10) .7325(2) .0344(4) Uani ?
N2 N .3884(3) .14281(10) .6483(2) .0360(4) Uani ?
N3 N .0407(3) .12092(13) .5071(2) .0443(5) Uani ?
H3 H .696(4) .2346(14) .790(2) .051 Uiso ?
H4 H 1.046(4) .2014(14) .915(2) .051 Uiso ?
H5 H 1.156(4) .0651(14) .917(2) .051 Uiso ?
H6 H .914(4) -.0305(15) .802(2) .051 Uiso ?
HN31 H -.052(4) .0870(15) .468(2) .051 Uiso ?
HN32 H .014(4) .1689(15) .508(3) .051 Uiso ?
HN1 H .576(4) .0122(14) .689(2) .051 Uiso ?
HN2 H .352(4) .1885(14) .655(3) .051 Uiso ?

loop_
_atom_type_symbol
_atom_type_scat_dispersion_real
_atom_type_scat_dispersion_imag
Cl 0.1485 0.1585
O 0.0106 0.0060
N 0.0061 0.0033
C 0.0033 0.0016
H 0.0000 0.0000

loop_
_geom_angle_atom_site_label_1
_geom_angle_atom_site_label_2
_geom_angle_atom_site_label_3
_geom_angle_site_symmetry_1
_geom_angle_site_symmetry_3
_geom_angle
_geom_angle_publ_flag
O11 Cl O13 1 1 109.43(11) yes
O11 Cl O14 1 1 110.22(12) yes
O13 Cl O14 1 1 109.76(13) yes
O11 Cl O12 1 1 109.63(11) yes
O13 Cl O12 1 1 109.51(11) yes
O14 Cl O12 1 1 108.28(11) yes
O1 C1 N3 1 1 124.0(2) yes
O1 C1 N2 1 1 120.7(2) yes
N3 C1 N2 1 1 115.3(2) yes
N1 C2 N2 1 1 120.2(2) yes
N1 C2 C3 1 1 118.4(2) no
N2 C2 C3 1 1 121.4(2) yes
C4 C3 C2 1 1 119.1(2) yes
C4 C3 H3 1 1 121.9(16) no
C2 C3 H3 1 1 119.0(15) no
C3 C4 C5 1 1 120.9(2) no
C3 C4 H4 1 1 119.1(14) no
C5 C4 H4 1 1 119.9(14) no
C6 C5 C4 1 1 118.8(2) no
C6 C5 H5 1 1 117.7(16) no
C4 C5 H5 1 1 123.5(16) no
N1 C6 C5 1 1 119.8(2) no
N1 C6 H6 1 1 116.4(14) no
C5 C6 H6 1 1 123.8(14) no
C2 N1 C6 1 1 122.9(2) yes
C2 N1 HN1 1 1 114.9(16) no
C6 N1 HN1 1 1 122.1(16) no
C2 N2 C1 1 1 125.9(2) yes
C2 N2 HN2 1 1 114.3(18) no
C1 N2 HN2 1 1 119.5(18) no
C1 N3 HN31 1 1 113.6(11) no
C1 N3 HN32 1 1 123.2(11) no
HN31 N3 HN32 1 1 123.(3) no

loop_
_geom_bond_atom_site_label_1
_geom_bond_atom_site_label_2
_geom_bond_site_symmetry_1
_geom_bond_site_symmetry_2
_geom_bond_distance
_geom_bond_publ_flag
Cl O11 . 1 1.417(2) yes
Cl O13 . 1 1.425(2) yes
Cl O14 . 1 1.425(2) yes
Cl O12 . 1 1.432(2) yes
O1 C1 . 1 1.228(2) yes
C1 N3 . 1 1.326(3) yes
C1 N2 . 1 1.386(2) yes
C2 N1 . 1 1.339(2) yes
C2 N2 . 1 1.366(3) yes
C2 C3 . 1 1.397(3) yes
C3 C4 . 1 1.363(3) yes
C3 H3 . 1 .88(2) no
C4 C5 . 1 1.387(3) yes
C4 H4 . 1 .93(2) no
C5 C6 . 1 1.359(3) yes
C5 H5 . 1 .88(2) no
C6 N1 . 1 1.351(3) yes
C6 H6 . 1 .92(2) no
N1 HN1 . 1 .85(2) no
N2 HN2 . 1 .79(2) no
N3 HN31 . 1 .83(2) no
N3 HN32 . 1 .80(2) no

loop_
_geom_torsion_atom_site_label_1
_geom_torsion_atom_site_label_2
_geom_torsion_atom_site_label_3
_geom_torsion_atom_site_label_4
_geom_torsion
_geom_torsion_publ_flag
N1 C2 C3 C4 0.0(3) no
N2 C2 C3 C4 -179.2(2) no
C2 C3 C4 C5 0.9(3) no
C3 C4 C5 C6 -1.1(3) no
C4 C5 C6 N1 0.3(3) no
N2 C2 N1 C6 178.3(2) no
C3 C2 N1 C6 -0.9(3) no
C5 C6 N1 C2 0.7(3) no
N1 C2 N2 C1 -0.6(3) no
C3 C2 N2 C1 178.6(2) no
O1 C1 N2 C2 0.6(3) no
N3 C1 N2 C2 -179.4(2) no
